data_7010373
loop_
_publ_author_name
'Bylikin, Sergei Y.'
'Robson, David A.'
'Male, Nigel A. H.'
'Rees, Leigh H.'
'Mountford, Philip'
'Schr\"oder, Martin'

_publ_section_title
;
 New main-group and early transition-metal complexes of mono-pendant
 arm triazacyclononane ligands
;
_journal_issue 2
_journal_name_full 'Journal of the Chemical Society, Dalton Transactions'
_journal_page_first 170
_journal_paper_doi 10.1039/b008267h
_journal_year 2001
_chemical_compound_source
;
 HL-b + TlOEt
;
_chemical_formula_moiety 'C27 H48 N3 O Tl'
_chemical_formula_sum 'C27 H48 N3 O Tl'
_chemical_formula_weight 635.07
_chemical_melting_point ?
_chemical_name_systematic
;                                                                               
 [Tl(L-b)]                                                                               
;
_space_group_IT_number 2
_symmetry_cell_setting triclinic
_symmetry_space_group_name_Hall '-P 1'
_symmetry_space_group_name_H-M 'P -1'
_atom_sites_solution_hydrogens geom
_atom_sites_solution_primary direct
_cell_angle_alpha 79.328(3)
_cell_angle_beta 74.964(2)
_cell_angle_gamma 78.089(3)
_cell_formula_units_Z 2
_cell_length_a 9.5230(4)
_cell_length_b 11.1850(3)
_cell_length_c 13.6500(6)
_cell_measurement_reflns_used 15076
_cell_measurement_temperature 150
_cell_measurement_theta_max 27
_cell_measurement_theta_min 0
_cell_volume 1360.52(9)
_computing_cell_refinement
;                                                                               
DIP2000 software 'DENZO' (Otwinowski & Minor, 1996)                             
;
_computing_data_collection
;                                                                               
DIP2000 software 'Xpress' (MAC Science, 1989)                                   
;
_computing_data_reduction
;                                                                               
DIP2000 software 'DENZO' (Otwinowski & Minor, 1996)                             
;
_computing_molecular_graphics
;                                                                               
 CAMERON (Watkin, Prout & Pearce,  1996)                                        
;
_computing_publication_material
;                                                                               
CRYSTALS Issue 10 (Watkin, Prout, Carruthers & Betteridge, 1996)                
;
_computing_structure_refinement
;                                                                               
CRYSTALS Issue 10 (Watkin, Prout, Carruthers & Betteridge, 1996)                
;
_computing_structure_solution 'SHELXS86 (Sheldrick, 1986)'
_diffrn_ambient_temperature 150
_diffrn_measured_fraction_theta_max 0.904
_diffrn_measurement_device_type
;                                                                               
Enraf-nonius DIP2000                                                            
;
_diffrn_measurement_method \w
_diffrn_radiation_monochromator graphite
_diffrn_radiation_type 'Mo K\a'
_diffrn_radiation_wavelength 0.71069
_diffrn_reflns_av_R_equivalents 0.03
_diffrn_reflns_limit_h_max 11
_diffrn_reflns_limit_h_min 0
_diffrn_reflns_limit_k_max 13
_diffrn_reflns_limit_k_min -12
_diffrn_reflns_limit_l_max 17
_diffrn_reflns_limit_l_min -16
_diffrn_reflns_number 15076
_diffrn_reflns_theta_max 26.57
_diffrn_reflns_theta_min 0.00
_diffrn_standards_decay_% 0.00
_diffrn_standards_interval_count 0
_diffrn_standards_interval_time 0
_diffrn_standards_number 0
_exptl_absorpt_coefficient_mu 5.96
_exptl_absorpt_correction_T_max 0.23
_exptl_absorpt_correction_T_min 0.18
_exptl_absorpt_correction_type refdelf
_exptl_absorpt_process_details
;
 refined from delta-F (Walker & Stuart , 1983) 
;
_exptl_crystal_colour colourless
_exptl_crystal_density_diffrn 1.55
_exptl_crystal_density_meas ?
_exptl_crystal_description prism
_exptl_crystal_F_000 633.14
_exptl_crystal_size_max 0.40
_exptl_crystal_size_mid 0.25
_exptl_crystal_size_min 0.25
_refine_diff_density_max 0.94
_refine_diff_density_min -0.67
_refine_ls_extinction_method None
_refine_ls_goodness_of_fit_ref 0.7733
_refine_ls_hydrogen_treatment 'riding model'
_refine_ls_matrix_type full
_refine_ls_number_parameters 181
_refine_ls_number_reflns 4847
_refine_ls_R_factor_gt 0.0297
_refine_ls_shift/su_max 0.0019
_refine_ls_structure_factor_coef F
_refine_ls_weighting_details
;
 w = 1/(0.00 *F +0.00 *\s^2^(F ) + 0.00 ) 
;
_refine_ls_weighting_scheme calc
_refine_ls_wR_factor_ref 0.0361
_reflns_limit_h_max 11
_reflns_limit_h_min -11
_reflns_limit_k_max 13
_reflns_limit_k_min -13
_reflns_limit_l_max 17
_reflns_limit_l_min 0
_reflns_number_gt 4847
_reflns_number_total 5135
_reflns_threshold_expression >3.00\s(I)
_cod_data_source_file b008267h.txt
_cod_data_source_block Compound_13b
_cod_depositor_comments
;
The following automatic conversions were performed:
'_symmetry_cell_setting' value 'Triclinic ' changed to 'triclinic'
according to '/home/adriana/struct/CIF-dictionaries/cif_core.dic'
dictionary named 'cif_core.dic' version 2.4.1 from 2010-06-29.

Automatic conversion script
Id: cif_fix_enum 1555 2011-01-17 13:19:09Z saulius 

The following automatic conversions were performed:

'_chemical_melting_point' value 'not measured' was changed to '?' -
the value is undefined or not given.

Automatic conversion script
Id: cif_fix_values 1569 2011-02-09 13:29:24Z adriana 
;
_cod_original_cell_volume 1360.5
_cod_original_sg_symbol_H-M 'P -1 '
_cod_database_code 7010373

loop_
_symmetry_equiv_pos_as_xyz
x,y,z
-x,-y,-z

loop_
_atom_site_label
_atom_site_fract_x
_atom_site_fract_y
_atom_site_fract_z
_atom_site_U_iso_or_equiv
_atom_site_occupancy
_atom_site_adp_type
Tl1 0.38850(2) 0.141762(18) 0.828190(15) 0.0189 1.0000 Uani
N1 0.4960(4) 0.2688(4) 0.9262(3) 0.0201 1.0000 Uani
N4 0.5669(4) 0.3227(4) 0.6969(3) 0.0216 1.0000 Uani
N7 0.2565(4) 0.3879(4) 0.8216(3) 0.0205 1.0000 Uani
O18 0.2472(4) 0.1122(3) 1.0032(3) 0.0248 1.0000 Uani
C2 0.6445(6) 0.2839(5) 0.8634(4) 0.0251 1.0000 Uani
C3 0.6459(6) 0.3653(5) 0.7599(4) 0.0248 1.0000 Uani
C5 0.4542(6) 0.4200(5) 0.6599(4) 0.0241 1.0000 Uani
C6 0.3324(6) 0.4774(5) 0.7434(4) 0.0244 1.0000 Uani
C8 0.2511(5) 0.4062(5) 0.9270(4) 0.0224 1.0000 Uani
C9 0.4028(6) 0.3863(5) 0.9519(4) 0.0236 1.0000 Uani
C11 0.5162(6) 0.1753(5) 1.0189(4) 0.0257 1.0000 Uani
C12 0.3824(5) 0.1699(5) 1.1051(4) 0.0205 1.0000 Uani
C13 0.3906(6) 0.1942(5) 1.2003(4) 0.0244 1.0000 Uani
C14 0.2730(6) 0.1907(5) 1.2852(4) 0.0254 1.0000 Uani
C15 0.1430(6) 0.1628(5) 1.2705(4) 0.0250 1.0000 Uani
C16 0.1294(5) 0.1361(5) 1.1785(4) 0.0213 1.0000 Uani
C172 0.0080(6) -0.0233(5) 1.1382(4) 0.0285 1.0000 Uani
C41 0.6616(6) 0.2579(5) 0.6118(4) 0.0283 1.0000 Uani
C174 -0.1366(6) 0.1088(7) 1.2686(5) 0.0388 1.0000 Uani
C43 0.7470 0.3408 0.5240 0.0391 1.0000 Uani
C71 0.1062 0.3812 0.8107 0.0253 1.0000 Uani
C72 0.1142 0.3479 0.7056 0.0321 1.0000 Uani
C73 -0.0070 0.4979 0.8290 0.0341 1.0000 Uani
C141 0.2797 0.2195 1.3895 0.0368 1.0000 Uani
C142 0.1758 0.3455 1.4083 0.0612 1.0000 Uani
C143 0.2197 0.1295 1.4754 0.0778 1.0000 Uani
C144 0.4309 0.2404 1.3918 0.0663 1.0000 Uani
C171 -0.0171 0.1060 1.1688 0.0247 1.0000 Uani
C17 0.2518 0.1389 1.0921 0.0205 1.0000 Uani
C173 -0.0771 0.2011 1.0858 0.0317 1.0000 Uani
C42 0.7668 0.1487 0.6503 0.0347 1.0000 Uani
H21 0.6939 0.3213 0.9028 0.0600 1.0000 Uiso
H22 0.7006 0.2012 0.8505 0.0600 1.0000 Uiso
H31 0.5986 0.4504 0.7723 0.0600 1.0000 Uiso
H32 0.7496 0.3654 0.7217 0.0600 1.0000 Uiso
H51 0.5049 0.4868 0.6162 0.0600 1.0000 Uiso
H52 0.4073 0.3835 0.6183 0.0600 1.0000 Uiso
H61 0.3768 0.5251 0.7782 0.0600 1.0000 Uiso
H62 0.2581 0.5338 0.7102 0.0600 1.0000 Uiso
H81 0.2020 0.4917 0.9365 0.0600 1.0000 Uiso
H82 0.1925 0.3474 0.9754 0.0600 1.0000 Uiso
H91 0.3883 0.3877 1.0262 0.0600 1.0000 Uiso
H92 0.4546 0.4546 0.9128 0.0600 1.0000 Uiso
H111 0.5948 0.1954 1.0453 0.0600 1.0000 Uiso
H112 0.5480 0.0928 0.9963 0.0600 1.0000 Uiso
H131 0.4835 0.2146 1.2073 0.0600 1.0000 Uiso
H151 0.0564 0.1622 1.3292 0.0600 1.0000 Uiso
H1721 -0.0865 -0.0417 1.1322 0.0600 1.0000 Uiso
H1722 0.0463 -0.0850 1.1911 0.0600 1.0000 Uiso
H1723 0.0803 -0.0266 1.0716 0.0600 1.0000 Uiso
H411 0.5923 0.2283 0.5825 0.0600 1.0000 Uiso
H1741 -0.2276 0.0888 1.2578 0.0600 1.0000 Uiso
H1742 -0.1018 0.0472 1.3230 0.0600 1.0000 Uiso
H1743 -0.1577 0.1921 1.2893 0.0600 1.0000 Uiso
H431 0.8074 0.2908 0.4704 0.0600 1.0000 Uiso
H432 0.8121 0.3788 0.5507 0.0600 1.0000 Uiso
H433 0.6765 0.4065 0.4944 0.0600 1.0000 Uiso
H711 0.0711 0.3156 0.8656 0.0600 1.0000 Uiso
H721 0.0138 0.3439 0.6997 0.0600 1.0000 Uiso
H722 0.1559 0.4116 0.6516 0.0600 1.0000 Uiso
H723 0.1779 0.2668 0.6975 0.0600 1.0000 Uiso
H731 -0.1030 0.4859 0.8204 0.0600 1.0000 Uiso
H732 -0.0184 0.5152 0.8994 0.0600 1.0000 Uiso
H733 0.0270 0.5682 0.7790 0.0600 1.0000 Uiso
H1421 0.1780 0.3664 1.4752 0.0600 1.0000 Uiso
H1422 0.2101 0.4112 1.3531 0.0600 1.0000 Uiso
H1423 0.0738 0.3386 1.4084 0.0600 1.0000 Uiso
H1431 0.2265 0.1520 1.5406 0.0600 1.0000 Uiso
H1432 0.2771 0.0461 1.4665 0.0600 1.0000 Uiso
H1433 0.1152 0.1297 1.4767 0.0600 1.0000 Uiso
H1441 0.4289 0.2585 1.4605 0.0600 1.0000 Uiso
H1442 0.5041 0.1654 1.3766 0.0600 1.0000 Uiso
H1443 0.4585 0.3110 1.3396 0.0600 1.0000 Uiso
H1731 -0.1710 0.1817 1.0796 0.0600 1.0000 Uiso
H1732 -0.0944 0.2848 1.1053 0.0600 1.0000 Uiso
H1733 -0.0043 0.1978 1.0194 0.0600 1.0000 Uiso
H421 0.8286 0.1072 0.5918 0.0600 1.0000 Uiso
H422 0.8307 0.1780 0.6844 0.0600 1.0000 Uiso
H423 0.7096 0.0898 0.6998 0.0600 1.0000 Uiso

loop_
_atom_site_aniso_label
_atom_site_aniso_U_11
_atom_site_aniso_U_22
_atom_site_aniso_U_33
_atom_site_aniso_U_23
_atom_site_aniso_U_13
_atom_site_aniso_U_12
Tl1 0.0189(1) 0.02011(11) 0.0181(1) -0.00241(7) -0.00417(7) -0.00448(7)
N1 0.0177(19) 0.024(2) 0.019(2) 0.0012(16) -0.0051(16) -0.0052(17)
N4 0.019(2) 0.024(2) 0.021(2) -0.0001(17) -0.0060(16) -0.0013(17)
N7 0.0182(19) 0.023(2) 0.019(2) -0.0035(16) -0.0040(16) -0.0011(17)
O18 0.0198(17) 0.034(2) 0.0220(18) -0.0027(15) -0.0048(14) -0.0082(15)
C2 0.020(2) 0.032(3) 0.022(2) 0.001(2) -0.004(2) -0.008(2)
C3 0.024(2) 0.031(3) 0.021(2) 0.001(2) -0.005(2) -0.011(2)
C5 0.021(2) 0.026(3) 0.022(2) 0.002(2) -0.006(2) -0.002(2)
C6 0.024(3) 0.021(3) 0.025(3) 0.000(2) -0.005(2) -0.002(2)
C8 0.022(2) 0.025(3) 0.019(2) -0.0025(19) -0.0050(19) -0.001(2)
C9 0.025(3) 0.024(3) 0.023(2) -0.003(2) -0.005(2) -0.006(2)
C11 0.019(2) 0.035(3) 0.024(3) 0.002(2) -0.009(2) -0.006(2)
C12 0.019(2) 0.021(3) 0.019(2) 0.0030(19) -0.0046(19) -0.004(2)
C13 0.026(3) 0.025(3) 0.024(3) 0.001(2) -0.011(2) -0.006(2)
C14 0.027(3) 0.028(3) 0.023(3) -0.002(2) -0.008(2) -0.006(2)
C15 0.022(2) 0.027(3) 0.024(3) 0.002(2) -0.004(2) -0.005(2)
C16 0.021(2) 0.021(3) 0.023(2) 0.0022(19) -0.0071(19) -0.006(2)
C172 0.026(3) 0.027(3) 0.035(3) 0.001(2) -0.012(2) -0.008(2)
C41 0.024(3) 0.035(3) 0.024(3) -0.007(2) -0.002(2) -0.002(2)
C174 0.024(3) 0.060(4) 0.036(3) -0.008(3) -0.001(2) -0.019(3)
C43 0.0343 0.0431 0.0299 0.0012 -0.0031 0.0043
C71 0.0233 0.0296 0.0243 -0.0027 -0.0071 -0.0057
C72 0.0303 0.0384 0.0285 -0.0075 -0.0081 -0.0034
C73 0.0173 0.0458 0.0348 -0.0058 -0.0045 0.0031
C141 0.0361 0.0543 0.0249 -0.0092 -0.0060 -0.0166
C142 0.0962 0.0556 0.0403 -0.0212 -0.0160 -0.0184
C143 0.1424 0.0863 0.0282 0.0028 -0.0268 -0.0717
C144 0.0649 0.1043 0.0416 -0.0170 -0.0142 -0.0324
C171 0.0202 0.0292 0.0239 -0.0009 -0.0045 -0.0054
C17 0.0193 0.0185 0.0232 -0.0010 -0.0067 -0.0015
C173 0.0266 0.0309 0.0411 -0.0020 -0.0178 -0.0025
C42 0.0319 0.0322 0.0361 -0.0034 -0.0054 -0.0006

loop_
_atom_type_symbol
_atom_type_scat_dispersion_real
_atom_type_scat_dispersion_imag
_atom_type_scat_Cromer_Mann_a1
_atom_type_scat_Cromer_Mann_b1
_atom_type_scat_Cromer_Mann_a2
_atom_type_scat_Cromer_Mann_b2
_atom_type_scat_Cromer_Mann_a3
_atom_type_scat_Cromer_Mann_b3
_atom_type_scat_Cromer_Mann_a4
_atom_type_scat_Cromer_Mann_b4
_atom_type_scat_Cromer_Mann_c
_atom_type_scat_source
'C   ' 0.0020 0.0020 2.3100 20.8439 1.0200 10.2075 1.5886 0.5687 0.8650 51.6512 0.2156 International_Tables_Vol_IV_Table_2.2B
'H   ' 0.0000 0.0000 0.4930 10.5109 0.3229 26.1257 0.1402 3.1424 0.0408 57.7997 0.0030 International_Tables_Vol_IV_Table_2.2B
'N   ' 0.0040 0.0030 12.2126 0.0057 3.1322 9.8933 2.0125 28.9975 1.1663 0.5826 -11.5290 International_Tables_Vol_IV_Table_2.2B
'O   ' 0.0080 0.0060 3.0485 13.2771 2.2868 5.7011 1.5463 0.3239 0.8670 32.9089 0.2508 International_Tables_Vol_IV_Table_2.2B
'Tl  ' -3.5560 9.6590 27.5446 0.6551 19.1584 8.7075 15.5380 1.9635 5.5259 45.8149 13.1746 International_Tables_Vol_IV_Table_2.2B

loop_
_geom_angle_atom_site_label_1
_geom_angle_site_symmetry_1
_geom_angle_atom_site_label_2
_geom_angle_site_symmetry_2
_geom_angle_atom_site_label_3
_geom_angle_site_symmetry_3
_geom_angle
_geom_angle_publ_flag
N1 . Tl1 . N4 . 64.83(12) yes
N1 . Tl1 . N7 . 66.37(12) yes
N4 . Tl1 . N7 . 63.63(12) yes
N1 . Tl1 . O18 . 75.41(12) yes
N4 . Tl1 . O18 . 137.21(12) yes
N7 . Tl1 . O18 . 86.92(12) yes
Tl1 . N1 . C2 . 106.1(3) yes
Tl1 . N1 . C9 . 115.3(3) yes
C2 . N1 . C9 . 113.1(4) yes
Tl1 . N1 . C11 . 100.4(3) yes
C2 . N1 . C11 . 107.2(4) yes
C9 . N1 . C11 . 113.7(4) yes
Tl1 . N4 . C3 . 108.5(3) yes
Tl1 . N4 . C5 . 102.5(3) yes
C3 . N4 . C5 . 113.5(4) yes
C3 . N4 . C41 . 115.4(4) yes
Tl1 . N4 . C41 . 105.2(3) yes
C5 . N4 . C41 . 110.6(4) yes
Tl1 . N7 . C6 . 117.2(3) yes
Tl1 . N7 . C8 . 99.5(3) yes
C6 . N7 . C8 . 112.7(4) yes
Tl1 . N7 . C71 . 101.4(2) yes
C6 . N7 . C71 . 114.2(3) yes
C8 . N7 . C71 . 110.5(3) yes
Tl1 . O18 . C17 . 136.7(2) yes
N1 . C2 . C3 . 114.5(4) yes
N1 . C2 . H21 . 108.2(4) no
C3 . C2 . H21 . 108.2(4) no
N1 . C2 . H22 . 108.2(4) no
C3 . C2 . H22 . 108.2(5) no
H21 . C2 . H22 . 109.5(5) no
N4 . C3 . C2 . 113.0(4) yes
N4 . C3 . H31 . 108.6(4) no
C2 . C3 . H31 . 108.6(5) no
N4 . C3 . H32 . 108.6(4) no
C2 . C3 . H32 . 108.6(5) no
H31 . C3 . H32 . 109.5(5) no
N4 . C5 . C6 . 115.4(4) yes
N4 . C5 . H51 . 108.0(4) no
C6 . C5 . H51 . 108.0(5) no
N4 . C5 . H52 . 108.0(5) no
C6 . C5 . H52 . 108.0(4) no
H51 . C5 . H52 . 109.5(5) no
N7 . C6 . C5 . 114.6(4) yes
N7 . C6 . H61 . 108.2(4) no
C5 . C6 . H61 . 108.2(4) no
N7 . C6 . H62 . 108.2(4) no
C5 . C6 . H62 . 108.2(4) no
H61 . C6 . H62 . 109.5(5) no
N7 . C8 . C9 . 114.0(4) yes
N7 . C8 . H81 . 108.3(4) no
C9 . C8 . H81 . 108.3(4) no
N7 . C8 . H82 . 108.3(4) no
C9 . C8 . H82 . 108.3(4) no
H81 . C8 . H82 . 109.5(5) no
N1 . C9 . C8 . 113.6(4) yes
N1 . C9 . H91 . 108.4(4) no
C8 . C9 . H91 . 108.4(4) no
N1 . C9 . H92 . 108.4(4) no
C8 . C9 . H92 . 108.4(4) no
H91 . C9 . H92 . 109.5(5) no
N1 . C11 . C12 . 115.6(4) yes
N1 . C11 . H111 . 107.9(4) no
C12 . C11 . H111 . 107.9(5) no
N1 . C11 . H112 . 107.9(4) no
C12 . C11 . H112 . 107.9(5) no
H111 . C11 . H112 . 109.5(5) no
C11 . C12 . C13 . 117.9(4) yes
C11 . C12 . C17 . 121.5(4) yes
C13 . C12 . C17 . 120.6(4) yes
C12 . C13 . C14 . 122.3(5) yes
C12 . C13 . H131 . 118.8(5) no
C14 . C13 . H131 . 118.8(5) no
C13 . C14 . C15 . 116.4(5) yes
C13 . C14 . C141 . 122.8(4) yes
C15 . C14 . C141 . 120.8(4) yes
C14 . C15 . C16 . 123.8(5) yes
C14 . C15 . H151 . 118.1(5) no
C16 . C15 . H151 . 118.1(5) no
C15 . C16 . C171 . 120.6(4) yes
C15 . C16 . C17 . 119.2(4) yes
C171 . C16 . C17 . 120.2(3) yes
C171 . C172 . H1721 . 109.5(5) no
C171 . C172 . H1722 . 109.5(4) no
H1721 . C172 . H1722 . 109.5(5) no
C171 . C172 . H1723 . 109.5(4) no
H1721 . C172 . H1723 . 109.5(5) no
H1722 . C172 . H1723 . 109.5(5) no
N4 . C41 . C43 . 114.4(4) yes
N4 . C41 . C42 . 111.3(4) yes
C43 . C41 . C42 . 110.1(3) yes
N4 . C41 . H411 . 104.9(4) no
C43 . C41 . H411 . 106.1(4) no
C42 . C41 . H411 . 109.7(5) no
C171 . C174 . H1741 . 109.5(5) no
C171 . C174 . H1742 . 109.5(5) no
H1741 . C174 . H1742 . 109.5(6) no
C171 . C174 . H1743 . 109.5(5) no
H1741 . C174 . H1743 . 109.5(6) no
H1742 . C174 . H1743 . 109.5(6) no
C41 . C43 . H431 . 109.5(2) no
C41 . C43 . H432 . 109.5(2) no
H431 . C43 . H432 . 109.475 no
C41 . C43 . H433 . 109.5(2) no
H431 . C43 . H433 . 109.476 no
H432 . C43 . H433 . 109.476 no
N7 . C71 . C72 . 110.53(15) yes
N7 . C71 . C73 . 114.55(16) yes
C72 . C71 . C73 . 109.587 yes
N7 . C71 . H711 . 105.18(16) no
C72 . C71 . H711 . 110.597 no
C73 . C71 . H711 . 106.210 no
C71 . C72 . H721 . 109.467 no
C71 . C72 . H722 . 109.467 no
H721 . C72 . H722 . 109.476 no
C71 . C72 . H723 . 109.467 no
H721 . C72 . H723 . 109.476 no
H722 . C72 . H723 . 109.476 no
C71 . C73 . H731 . 109.467 no
C71 . C73 . H732 . 109.467 no
H731 . C73 . H732 . 109.476 no
C71 . C73 . H733 . 109.467 no
H731 . C73 . H733 . 109.475 no
H732 . C73 . H733 . 109.476 no
C14 . C141 . C142 . 107.7(2) yes
C14 . C141 . C143 . 112.6(2) yes
C142 . C141 . C143 . 104.973 yes
C14 . C141 . C144 . 112.88(19) yes
C142 . C141 . C144 . 104.839 yes
C143 . C141 . C144 . 113.017 yes
C141 . C142 . H1421 . 109.467 no
C141 . C142 . H1422 . 109.467 no
H1421 . C142 . H1422 . 109.476 no
C141 . C142 . H1423 . 109.467 no
H1421 . C142 . H1423 . 109.476 no
H1422 . C142 . H1423 . 109.476 no
C141 . C143 . H1431 . 109.467 no
C141 . C143 . H1432 . 109.467 no
H1431 . C143 . H1432 . 109.476 no
C141 . C143 . H1433 . 109.467 no
H1431 . C143 . H1433 . 109.476 no
H1432 . C143 . H1433 . 109.476 no
C141 . C144 . H1441 . 109.467 no
C141 . C144 . H1442 . 109.467 no
H1441 . C144 . H1442 . 109.476 no
C141 . C144 . H1443 . 109.467 no
H1441 . C144 . H1443 . 109.476 no
H1442 . C144 . H1443 . 109.476 no
C16 . C171 . C172 . 110.1(3) yes
C16 . C171 . C174 . 113.0(3) yes
C172 . C171 . C174 . 107.4(3) yes
C16 . C171 . C173 . 109.50(18) yes
C172 . C171 . C173 . 108.9(2) yes
C174 . C171 . C173 . 107.7(3) yes
O18 . C17 . C12 . 120.1(2) yes
O18 . C17 . C16 . 122.3(2) yes
C12 . C17 . C16 . 117.7(3) yes
C171 . C173 . H1731 . 109.467 no
C171 . C173 . H1732 . 109.467 no
H1731 . C173 . H1732 . 109.476 no
C171 . C173 . H1733 . 109.467 no
H1731 . C173 . H1733 . 109.476 no
H1732 . C173 . H1733 . 109.476 no
C41 . C42 . H421 . 109.5(2) no
C41 . C42 . H422 . 109.5(2) no
H421 . C42 . H422 . 109.476 no
C41 . C42 . H423 . 109.5(2) no
H421 . C42 . H423 . 109.476 no
H422 . C42 . H423 . 109.476 no

loop_
_geom_bond_atom_site_label_1
_geom_bond_site_symmetry_1
_geom_bond_atom_site_label_2
_geom_bond_site_symmetry_2
_geom_bond_distance
_geom_bond_publ_flag
Tl1 . O18 . 2.419(3) yes
Tl1 . N1 . 2.622(4) yes
Tl1 . N4 . 2.948(4) yes
Tl1 . N7 . 2.776(4) yes
N1 . C2 . 1.477(6) yes
N1 . C9 . 1.471(7) yes
N1 . C11 . 1.511(6) yes
N4 . C3 . 1.472(6) yes
N4 . C5 . 1.479(6) yes
N4 . C41 . 1.479(7) yes
N7 . C6 . 1.471(6) yes
N7 . C8 . 1.478(6) yes
N7 . C71 . 1.496(4) yes
O18 . C17 . 1.316(3) yes
C2 . C3 . 1.531(7) yes
C2 . H21 . 0.990(5) no
C2 . H22 . 0.990(6) no
C3 . H31 . 0.990(6) no
C3 . H32 . 0.990(5) no
C5 . C6 . 1.528(7) yes
C5 . H51 . 0.990(5) no
C5 . H52 . 0.990(5) no
C6 . H61 . 0.990(5) no
C6 . H62 . 0.990(5) no
C8 . C9 . 1.531(7) yes
C8 . H81 . 0.990(5) no
C8 . H82 . 0.990(5) no
C9 . H91 . 0.990(5) no
C9 . H92 . 0.990(5) no
C11 . C12 . 1.497(7) yes
C11 . H111 . 0.990(5) no
C11 . H112 . 0.990(6) no
C12 . C13 . 1.400(7) yes
C12 . C17 . 1.419(5) yes
C13 . C14 . 1.388(7) yes
C13 . H131 . 0.990(5) no
C14 . C15 . 1.408(7) yes
C14 . C141 . 1.537(5) yes
C15 . C16 . 1.386(7) yes
C15 . H151 . 0.990(5) no
C16 . C171 . 1.544(5) yes
C16 . C17 . 1.428(5) yes
C172 . C171 . 1.533(6) yes
C172 . H1721 . 0.990(5) no
C172 . H1722 . 0.990(5) no
C172 . H1723 . 0.990(6) no
C41 . C43 . 1.533(5) yes
C41 . C42 . 1.517(6) yes
C41 . H411 . 0.990(5) no
C174 . C171 . 1.533(6) yes
C174 . H1741 . 0.990(6) no
C174 . H1742 . 0.990(7) no
C174 . H1743 . 0.990(7) no
C43 . H431 . 0.990 no
C43 . H432 . 0.990 no
C43 . H433 . 0.990 no
C71 . C72 . 1.526 yes
C71 . C73 . 1.526 yes
C71 . H711 . 0.990 no
C72 . H721 . 0.990 no
C72 . H722 . 0.990 no
C72 . H723 . 0.990 no
C73 . H731 . 0.990 no
C73 . H732 . 0.990 no
C73 . H733 . 0.990 no
C141 . C142 . 1.568 yes
C141 . C143 . 1.471 yes
C141 . C144 . 1.515 yes
C142 . H1421 . 0.990 no
C142 . H1422 . 0.990 no
C142 . H1423 . 0.990 no
C143 . H1431 . 0.990 no
C143 . H1432 . 0.990 no
C143 . H1433 . 0.990 no
C144 . H1441 . 0.990 no
C144 . H1442 . 0.990 no
C144 . H1443 . 0.990 no
C171 . C173 . 1.542 yes
C173 . H1731 . 0.990 no
C173 . H1732 . 0.990 no
C173 . H1733 . 0.990 no
C42 . H421 . 0.990 no
C42 . H422 . 0.990 no
C42 . H423 . 0.990 no
